data_2241771
loop_
_publ_author_name
'Mills, Stuart J.'
'Dunstan, Maja A.'
'Christy, Andrew G.'

_publ_section_title
;
 YCu(TeO~3~)~2~(NO~3~)(H~2~O)~3~: a novel layered tellurite
;
_journal_coeditor_code WM5307
_journal_issue 8
_journal_name_full 'Acta Crystallographica Section E'
_journal_page_first 1138
_journal_page_last 1142
_journal_paper_doi 10.1107/S2056989016011464
_journal_volume 72
_journal_year 2016
_chemical_formula_iupac 'Y Cu (Te O3)2 (N O3) (H2 O)3'
_chemical_formula_moiety 'Cu H4 O8 Te2 Y, N O3, H2 O'
_chemical_formula_sum 'Cu H6 N O12 Te2 Y'
_chemical_formula_weight 619.71
_chemical_name_common 'Yttrium copper (II) tellurite (IV) nitrate trihydrate'
_chemical_name_systematic
;
Yttrium(III) copper(II) bis[trioxidotellurate(IV)] nitrate trihydrate
;
_space_group_crystal_system monoclinic
_space_group_IT_number 14
_space_group_name_Hall '-P 2ybc'
_space_group_name_H-M_alt 'P 1 21/c 1'
_symmetry_space_group_name_Hall '-P 2ybc'
_symmetry_space_group_name_H-M 'P 1 21/c 1'
_atom_sites_solution_hydrogens difmap
_audit_creation_method SHELXL-2014/7
_cell_angle_alpha 90
_cell_angle_beta 94.63(3)
_cell_angle_gamma 90
_cell_formula_units_Z 4
_cell_length_a 7.2560(15)
_cell_length_b 20.654(4)
_cell_length_c 7.0160(14)
_cell_measurement_reflns_used 20243
_cell_measurement_temperature 100(2)
_cell_measurement_theta_max 30.04
_cell_measurement_theta_min 2.82
_cell_volume 1048.0(4)
_computing_cell_refinement
;
<i>XDS</i> (Kabsch, 2010)
;
_computing_data_collection 'local program'
_computing_data_reduction
;
XPREP (Bruker, 2001)
;
_computing_molecular_graphics
;
Crystalmaker (Palmer, 2009)
;
_computing_publication_material
;
publCIF (Westrip, 2010)
;
_computing_structure_refinement
;
SHELXL2014 (Sheldrick, 2015)
;
_computing_structure_solution
;
SHELXS97 (Sheldrick, 2008)
;
_diffrn_ambient_temperature 100(2)
_diffrn_measured_fraction_theta_full 0.952
_diffrn_measured_fraction_theta_max 0.947
_diffrn_measurement_device_type 'ADSC Quantum 315r detector'
_diffrn_measurement_method '\f scan'
_diffrn_radiation_type synchrotron
_diffrn_radiation_wavelength 0.71073
_diffrn_reflns_av_R_equivalents 0.0542
_diffrn_reflns_limit_h_max 10
_diffrn_reflns_limit_h_min -10
_diffrn_reflns_limit_k_max 29
_diffrn_reflns_limit_k_min -29
_diffrn_reflns_limit_l_max 9
_diffrn_reflns_limit_l_min -9
_diffrn_reflns_number 20336
_diffrn_reflns_theta_full 25.242
_diffrn_reflns_theta_max 30.042
_diffrn_reflns_theta_min 2.816
_diffrn_standards_interval_count 1
_diffrn_standards_interval_time 60
_diffrn_standards_number 360
_exptl_absorpt_coefficient_mu 13.058
_exptl_absorpt_correction_T_max 0.4326
_exptl_absorpt_correction_T_min 0.2948
_exptl_absorpt_correction_type multi-scan
_exptl_absorpt_process_details
;
(<i>SADABS</i>; Bruker, 2001)
;
_exptl_crystal_colour 'dark blue'
_exptl_crystal_density_diffrn 3.928
_exptl_crystal_description prism
_exptl_crystal_F_000 1124
_exptl_crystal_size_max 0.02
_exptl_crystal_size_mid 0.015
_exptl_crystal_size_min 0.01
_refine_diff_density_max 1.454
_refine_diff_density_min -1.556
_refine_ls_extinction_coef 0.0094(5)
_refine_ls_extinction_expression Fc^*^=kFc[1+0.001xFc^2^\l^3^/sin(2\q)]^-1/4^
_refine_ls_extinction_method
;
SHELXL2014 (Sheldrick, 2015)
;
_refine_ls_goodness_of_fit_ref 1.140
_refine_ls_hydrogen_treatment refxyz
_refine_ls_matrix_type full
_refine_ls_number_parameters 173
_refine_ls_number_reflns 2901
_refine_ls_number_restraints 6
_refine_ls_restrained_S_all 1.139
_refine_ls_R_factor_all 0.0338
_refine_ls_R_factor_gt 0.0329
_refine_ls_shift/su_max 0.001
_refine_ls_shift/su_mean 0.000
_refine_ls_structure_factor_coef Fsqd
_refine_ls_weighting_details 'w=1/[\s^2^(Fo^2^)+11.0043P] where P=(Fo^2^+2Fc^2^)/3'
_refine_ls_weighting_scheme calc
_refine_ls_wR_factor_gt 0.0733
_refine_ls_wR_factor_ref 0.0737
_reflns_number_gt 2810
_reflns_number_total 2901
_reflns_threshold_expression 'I > 2\s(I)'
_cod_data_source_file wm5307sup1.cif
_cod_data_source_block I
_cod_database_code 2241771
_shelx_space_group_comment
;
The symmetry employed for this shelxl refinement is uniquely defined
by the following loop, which should always be used as a source of
symmetry information in preference to the above space-group names.
They are only intended as comments.
;

loop_
_space_group_symop_operation_xyz
'x, y, z'
'-x, y+1/2, -z+1/2'
'-x, -y, -z'
'x, -y-1/2, z-1/2'

loop_
_atom_site_type_symbol
_atom_site_label
_atom_site_fract_x
_atom_site_fract_y
_atom_site_fract_z
_atom_site_U_iso_or_equiv
_atom_site_adp_type
_atom_site_calc_flag
_atom_site_occupancy
Te Te1 0.21415(4) 0.34749(2) 0.49104(4) 0.00849(9) Uani d 1
Te Te2 0.71124(4) 0.15281(2) 1.03341(4) 0.00846(9) Uani d 1
Y Y1 -0.03880(6) 0.28786(2) 0.01247(6) 0.00865(11) Uani d 1
Cu Cu1 0.46115(7) 0.24947(2) 0.76001(8) 0.00911(12) Uani d 1
N N1 0.8271(7) 0.0010(2) 1.1795(7) 0.0209(9) Uani d 1
O O1 0.2531(4) 0.26068(15) 0.5797(5) 0.0105(6) Uani d 1
O O2 0.0133(4) 0.31345(15) 0.3301(5) 0.0106(6) Uani d 1
O O3 0.3929(4) 0.34159(15) 0.3116(5) 0.0112(6) Uani d 1
O O4 0.6704(4) 0.23870(15) 0.9406(5) 0.0114(6) Uani d 1
O O5 0.9077(4) 0.18938(15) 1.1933(5) 0.0106(6) Uani d 1
O O6 0.5292(5) 0.15853(15) 1.2113(5) 0.0099(6) Uani d 1
O O7 0.0622(7) 0.45346(18) 0.3091(7) 0.0279(10) Uani d 1
O O8 0.8860(6) 0.05534(18) 1.2373(6) 0.0233(8) Uani d 1
O O9 0.3327(6) 0.49362(19) 0.3909(7) 0.0284(9) Uani d 1
O OW1 -0.2697(5) 0.36731(17) 0.0483(5) 0.0134(6) Uani d 1
H H11 -0.266(10) 0.4092(16) 0.080(10) 0.020 Uiso d 1
H H12 -0.360(8) 0.364(4) -0.046(8) 0.020 Uiso d 1
O OW2 0.1872(5) 0.36858(17) -0.0246(5) 0.0153(7) Uani d 1
H H21 0.155(10) 0.407(2) -0.070(10) 0.023 Uiso d 1
H H22 0.279(8) 0.371(4) 0.066(8) 0.023 Uiso d 1
O OW3 -0.2844(7) 0.5007(2) 0.1525(8) 0.0317(10) Uani d 1
H H31 -0.182(9) 0.490(4) 0.225(12) 0.048 Uiso d 1
H H32 -0.374(10) 0.503(4) 0.232(12) 0.048 Uiso d 1

loop_
_atom_site_aniso_label
_atom_site_aniso_U_11
_atom_site_aniso_U_22
_atom_site_aniso_U_33
_atom_site_aniso_U_12
_atom_site_aniso_U_13
_atom_site_aniso_U_23
Te1 0.00827(14) 0.00782(13) 0.00912(16) -0.00013(8) -0.00084(9) -0.00064(9)
Te2 0.00858(14) 0.00783(14) 0.00876(16) 0.00007(8) -0.00061(9) -0.00066(9)
Y1 0.00832(19) 0.00855(19) 0.0089(2) 0.00012(13) -0.00055(14) 0.00008(13)
Cu1 0.0081(2) 0.0088(2) 0.0100(3) -0.00025(17) -0.00157(18) 0.00098(18)
N1 0.027(2) 0.0128(19) 0.022(2) -0.0008(16) -0.0056(18) 0.0026(16)
O1 0.0103(14) 0.0089(13) 0.0119(16) 0.0001(11) -0.0018(11) 0.0007(11)
O2 0.0089(14) 0.0102(14) 0.0125(16) -0.0020(11) -0.0009(11) 0.0003(11)
O3 0.0080(14) 0.0096(13) 0.0163(17) 0.0003(11) 0.0032(12) 0.0002(11)
O4 0.0098(14) 0.0093(13) 0.0147(17) 0.0005(11) -0.0018(12) 0.0038(11)
O5 0.0109(14) 0.0095(13) 0.0109(16) -0.0014(11) -0.0015(11) -0.0007(11)
O6 0.0115(14) 0.0116(14) 0.0067(15) 0.0012(11) 0.0017(11) -0.0014(11)
O7 0.038(2) 0.0108(16) 0.032(2) -0.0057(16) -0.0148(19) 0.0042(15)
O8 0.034(2) 0.0136(16) 0.020(2) 0.0006(15) -0.0072(16) -0.0014(14)
O9 0.026(2) 0.0194(18) 0.038(3) 0.0027(15) -0.0085(18) 0.0027(17)
OW1 0.0137(15) 0.0128(15) 0.0128(17) 0.0022(12) -0.0036(12) -0.0031(12)
OW2 0.0176(16) 0.0140(15) 0.0137(18) -0.0029(13) -0.0016(13) 0.0024(12)
OW3 0.039(3) 0.025(2) 0.031(3) 0.0023(19) 0.000(2) 0.0002(18)

loop_
_atom_type_symbol
_atom_type_description
_atom_type_scat_dispersion_real
_atom_type_scat_dispersion_imag
_atom_type_scat_source
Cu Cu 0.3201 1.2651 'International Tables Vol C Tables 4.2.6.8 and 6.1.1.4'
Y Y -2.7962 3.5667 'International Tables Vol C Tables 4.2.6.8 and 6.1.1.4'
Te Te -0.5308 1.6751 'International Tables Vol C Tables 4.2.6.8 and 6.1.1.4'
O O 0.0106 0.0060 'International Tables Vol C Tables 4.2.6.8 and 6.1.1.4'
N N 0.0061 0.0033 'International Tables Vol C Tables 4.2.6.8 and 6.1.1.4'
H H 0.0000 0.0000 'International Tables Vol C Tables 4.2.6.8 and 6.1.1.4'

loop_
_geom_angle_atom_site_label_1
_geom_angle_atom_site_label_2
_geom_angle_atom_site_label_3
_geom_angle_site_symmetry_1
_geom_angle_site_symmetry_3
_geom_angle
O3 Te1 O2 . . 96.62(15)
O3 Te1 O1 . . 93.73(14)
O2 Te1 O1 . . 86.15(14)
O3 Te1 O6 . 4_565 77.24(13)
O2 Te1 O6 . 4_565 155.35(12)
O1 Te1 O6 . 4_565 70.67(12)
O3 Te1 O7 . . 90.77(15)
O2 Te1 O7 . . 75.93(13)
O1 Te1 O7 . . 161.92(13)
O6 Te1 O7 4_565 . 127.41(11)
O3 Te1 O5 . 4_465 157.99(12)
O2 Te1 O5 . 4_465 66.69(13)
O1 Te1 O5 . 4_465 71.75(12)
O6 Te1 O5 4_565 4_465 111.64(10)
O7 Te1 O5 . 4_465 98.40(13)
O6 Te2 O5 . . 96.67(15)
O6 Te2 O4 . . 94.00(14)
O5 Te2 O4 . . 85.42(14)
O6 Te2 O3 . 4_566 76.45(13)
O5 Te2 O3 . 4_566 153.70(12)
O4 Te2 O3 . 4_566 70.03(12)
O6 Te2 O8 . . 91.15(14)
O5 Te2 O8 . . 71.82(13)
O4 Te2 O8 . . 157.11(13)
O3 Te2 O8 4_566 . 132.81(11)
O6 Te2 O2 . 4_666 159.67(12)
O5 Te2 O2 . 4_666 67.71(13)
O4 Te2 O2 . 4_666 72.56(12)
O3 Te2 O2 4_566 4_666 111.52(10)
O8 Te2 O2 . 4_666 95.81(12)
O5 Y1 O2 4_464 . 154.82(12)
O5 Y1 O1 4_464 4_565 111.21(12)
O2 Y1 O1 . 4_565 80.12(12)
O5 Y1 O4 4_464 1_454 78.52(12)
O2 Y1 O4 . 1_454 112.44(12)
O1 Y1 O4 4_565 1_454 129.31(11)
O5 Y1 OW2 4_464 . 79.18(12)
O2 Y1 OW2 . . 83.29(12)
O1 Y1 OW2 4_565 . 72.67(12)
O4 Y1 OW2 1_454 . 153.52(12)
O5 Y1 OW1 4_464 . 84.04(12)
O2 Y1 OW1 . . 78.45(12)
O1 Y1 OW1 4_565 . 154.67(12)
O4 Y1 OW1 1_454 . 72.15(12)
OW2 Y1 OW1 . . 91.49(13)
O5 Y1 O5 4_464 1_454 131.04(10)
O2 Y1 O5 . 1_454 73.01(11)
O1 Y1 O5 4_565 1_454 73.74(11)
O4 Y1 O5 1_454 1_454 64.91(11)
OW2 Y1 O5 . 1_454 141.57(12)
OW1 Y1 O5 . 1_454 112.16(12)
O5 Y1 O2 4_464 4_565 72.04(11)
O2 Y1 O2 . 4_565 132.19(10)
O1 Y1 O2 4_565 4_565 64.87(11)
O4 Y1 O2 1_454 4_565 72.51(11)
OW2 Y1 O2 . 4_565 113.51(12)
OW1 Y1 O2 . 4_565 140.45(11)
O5 Y1 O2 1_454 4_565 66.79(12)
O1 Cu1 O4 . . 179.67(14)
O1 Cu1 O3 . 4_566 92.32(14)
O4 Cu1 O3 . 4_566 88.01(14)
O1 Cu1 O6 . 4_565 87.95(13)
O4 Cu1 O6 . 4_565 91.72(14)
O3 Cu1 O6 4_566 4_565 179.29(14)
O1 Cu1 O1 . 4_566 95.24(13)
O4 Cu1 O1 . 4_566 84.92(13)
O3 Cu1 O1 4_566 4_566 68.03(12)
O6 Cu1 O1 4_565 4_566 111.29(12)
O1 Cu1 O4 . 4_565 84.84(13)
O4 Cu1 O4 . 4_565 94.99(13)
O3 Cu1 O4 4_566 4_565 112.68(12)
O6 Cu1 O4 4_565 4_565 68.00(12)
O1 Cu1 O4 4_566 4_565 179.28(9)
O9 N1 O8 2_646 . 121.6(5)
O9 N1 O7 2_646 2_646 120.0(4)
O8 N1 O7 . 2_646 118.3(5)
O9 N1 Te2 2_646 . 77.9(3)
O8 N1 Te2 . . 48.7(2)
O7 N1 Te2 2_646 . 151.4(4)
O9 N1 Te1 2_646 2_646 71.9(3)
O8 N1 Te1 . 2_646 165.1(4)
O7 N1 Te1 2_646 2_646 48.4(2)
Te2 N1 Te1 . 2_646 138.27(15)
Cu1 O1 Te1 . . 114.77(16)
Cu1 O1 Y1 . 4_566 137.13(17)
Te1 O1 Y1 . 4_566 103.12(14)
Cu1 O1 Cu1 . 4_565 94.20(13)
Te1 O1 Cu1 . 4_565 83.41(12)
Y1 O1 Cu1 4_566 4_565 109.90(13)
Cu1 O1 Te1 . 4_566 60.78(9)
Te1 O1 Te1 . 4_566 143.74(15)
Y1 O1 Te1 4_566 4_566 76.93(9)
Cu1 O1 Te1 4_565 4_566 131.38(10)
Cu1 O1 Te2 . 4_565 57.54(9)
Te1 O1 Te2 . 4_565 68.88(9)
Y1 O1 Te2 4_566 4_565 163.46(14)
Cu1 O1 Te2 4_565 4_565 55.85(6)
Te1 O1 Te2 4_566 4_565 118.32(9)
Cu1 O1 Y1 . 1_556 87.20(12)
Te1 O1 Y1 . 1_556 92.47(11)
Y1 O1 Y1 4_566 1_556 71.31(9)
Cu1 O1 Y1 4_565 1_556 175.87(11)
Te1 O1 Y1 4_566 1_556 52.60(5)
Te2 O1 Y1 4_565 1_556 122.26(9)
Te1 O2 Y1 . . 136.04(17)
Te1 O2 Y1 . 4_566 98.37(14)
Y1 O2 Y1 . 4_566 106.57(12)
Te1 O2 Te2 . 4_465 101.48(14)
Y1 O2 Te2 . 4_465 118.61(13)
Y1 O2 Te2 4_566 4_465 77.90(9)
Te1 O2 Cu1 . 4_565 63.55(9)
Y1 O2 Cu1 . 4_565 82.11(10)
Y1 O2 Cu1 4_566 4_565 86.71(9)
Te2 O2 Cu1 4_465 4_565 156.91(12)
Te1 O3 Cu1 . 4_565 112.24(16)
Te1 O3 Te2 . 4_565 102.52(15)
Cu1 O3 Te2 4_565 4_565 86.04(11)
Te1 O3 Cu1 . . 60.91(10)
Cu1 O3 Cu1 4_565 . 69.36(10)
Te2 O3 Cu1 4_565 . 58.36(7)
Te1 O3 Y1 . . 78.82(10)
Cu1 O3 Y1 4_565 . 80.15(10)
Te2 O3 Y1 4_565 . 165.46(11)
Cu1 O3 Y1 . . 111.74(8)
Te2 O4 Cu1 . . 115.38(17)
Te2 O4 Y1 . 1_656 102.48(14)
Cu1 O4 Y1 . 1_656 137.81(17)
Te2 O4 Cu1 . 4_566 83.55(12)
Cu1 O4 Cu1 . 4_566 93.83(13)
Y1 O4 Cu1 1_656 4_566 108.82(13)
Te2 O4 Te2 . 4_565 144.76(16)
Cu1 O4 Te2 . 4_565 61.40(9)
Y1 O4 Te2 1_656 4_565 77.07(9)
Cu1 O4 Te2 4_566 4_565 130.56(10)
Te2 O4 Te1 . 4_566 69.18(9)
Cu1 O4 Te1 . 4_566 57.63(9)
Y1 O4 Te1 1_656 4_566 162.26(14)
Cu1 O4 Te1 4_566 4_566 55.74(6)
Te2 O4 Te1 4_565 4_566 119.03(9)
Te2 O4 Y1 . 4_666 93.11(12)
Cu1 O4 Y1 . 4_666 87.45(12)
Y1 O4 Y1 1_656 4_666 72.00(9)
Cu1 O4 Y1 4_566 4_666 176.66(11)
Te2 O4 Y1 4_565 4_666 52.71(5)
Te1 O4 Y1 4_566 4_666 122.87(9)
Te2 O5 Y1 . 4_667 136.03(17)
Te2 O5 Y1 . 1_656 99.64(14)
Y1 O5 Y1 4_667 1_656 108.37(12)
Te2 O5 Te1 . 4_666 100.31(13)
Y1 O5 Te1 4_667 4_666 117.78(13)
Y1 O5 Te1 1_656 4_666 78.46(10)
Te2 O5 Cu1 . 4_566 64.46(9)
Y1 O5 Cu1 4_667 4_566 83.26(10)
Y1 O5 Cu1 1_656 4_566 87.55(9)
Te1 O5 Cu1 4_666 4_566 157.47(12)
Te2 O6 Cu1 . 4_566 111.53(16)
Te2 O6 Te1 . 4_566 103.11(14)
Cu1 O6 Te1 4_566 4_566 86.06(11)
Te2 O6 Cu1 . . 61.11(9)
Cu1 O6 Cu1 4_566 . 69.15(9)
Te1 O6 Cu1 4_566 . 58.27(7)
Te2 O6 Y1 . 4_667 78.26(10)
Cu1 O6 Y1 4_566 4_667 80.34(10)
Te1 O6 Y1 4_566 4_667 165.75(11)
Cu1 O6 Y1 . 4_667 112.14(9)
N1 O7 Te1 2_656 . 111.3(3)
N1 O7 Te2 2_656 4_465 149.8(4)
Te1 O7 Te2 . 4_465 66.47(9)
N1 O7 Y1 2_656 . 140.9(4)
Te1 O7 Y1 . . 67.08(8)
Te2 O7 Y1 4_465 . 67.94(6)
N1 O8 Te2 . . 111.0(3)
N1 O8 Te1 . 4_666 123.8(4)
Te2 O8 Te1 . 4_666 68.84(9)
N1 O8 Y1 . 4_667 163.7(4)
Te2 O8 Y1 . 4_667 71.18(8)
Te1 O8 Y1 4_666 4_667 72.46(7)
N1 O9 Te1 2_656 . 86.8(3)
N1 O9 Te2 2_656 2_656 81.0(3)
Te1 O9 Te2 . 2_656 148.43(17)
N1 O9 Te2 2_656 4_565 140.3(3)
Te1 O9 Te2 . 4_565 56.63(6)
Te2 O9 Te2 2_656 4_565 138.25(13)
Y1 OW1 Te2 . 4_465 96.11(11)
Y1 OW1 Cu1 . 4_465 89.51(11)
Te2 OW1 Cu1 4_465 4_465 55.27(6)
Y1 OW1 Te2 . 4_464 77.63(10)
Te2 OW1 Te2 4_465 4_464 165.76(11)
Cu1 OW1 Te2 4_465 4_464 111.41(9)
Y1 OW1 Cu1 . 1_454 80.22(9)
Te2 OW1 Cu1 4_465 1_454 114.02(10)
Cu1 OW1 Cu1 4_465 1_454 58.82(6)
Te2 OW1 Cu1 4_464 1_454 52.63(5)
Y1 OW1 H11 . . 134(5)
Te2 OW1 H11 4_465 . 83(5)
Cu1 OW1 H11 4_465 . 125(5)
Te2 OW1 H11 4_464 . 111(5)
Cu1 OW1 H11 1_454 . 142(5)
Y1 OW1 H12 . . 110(5)
Te2 OW1 H12 4_465 . 129(5)
Cu1 OW1 H12 4_465 . 82(5)
Te2 OW1 H12 4_464 . 45(5)
Cu1 OW1 H12 1_454 . 37(5)
H11 OW1 H12 . . 106(6)
Y1 OW2 Te1 . 1_554 96.56(11)
Y1 OW2 Cu1 . 1_554 88.60(11)
Te1 OW2 Cu1 1_554 1_554 54.44(6)
Y1 OW2 Te1 . . 77.77(10)
Te1 OW2 Te1 1_554 . 164.50(12)
Cu1 OW2 Te1 1_554 . 110.57(10)
Y1 OW2 Cu1 . 4_565 79.66(10)
Te1 OW2 Cu1 1_554 4_565 112.61(10)
Cu1 OW2 Cu1 1_554 4_565 58.20(6)
Te1 OW2 Cu1 . 4_565 52.42(5)
Y1 OW2 H21 . . 121(5)
Te1 OW2 H21 1_554 . 78(5)
Cu1 OW2 H21 1_554 . 128(5)
Te1 OW2 H21 . . 117(5)
Cu1 OW2 H21 4_565 . 157(5)
Y1 OW2 H22 . . 117(5)
Te1 OW2 H22 1_554 . 128(5)
Cu1 OW2 H22 1_554 . 86(5)
Te1 OW2 H22 . . 47(5)
Cu1 OW2 H22 4_565 . 46(5)
H21 OW2 H22 . . 112(7)
Te1 OW3 Te2 3_566 4_465 101.69(12)
Te1 OW3 H31 3_566 . 77(6)
Te2 OW3 H31 4_465 . 59(6)
Te1 OW3 H32 3_566 . 69(6)
Te2 OW3 H32 4_465 . 66(6)
H31 OW3 H32 . . 106(9)

loop_
_geom_bond_atom_site_label_1
_geom_bond_atom_site_label_2
_geom_bond_site_symmetry_2
_geom_bond_distance
Te1 O3 . 1.883(3)
Te1 O2 . 1.905(3)
Te1 O1 . 1.911(3)
Te1 O6 4_565 2.657(3)
Te1 O7 . 2.722(4)
Te1 O5 4_465 2.837(3)
Te2 O6 . 1.893(3)
Te2 O5 . 1.898(3)
Te2 O4 . 1.905(3)
Te2 O3 4_566 2.681(4)
Te2 O8 . 2.723(4)
Te2 O2 4_666 2.798(3)
Y1 O5 4_464 2.290(3)
Y1 O2 . 2.292(3)
Y1 O1 4_565 2.357(3)
Y1 O4 1_454 2.359(3)
Y1 OW2 . 2.367(4)
Y1 OW1 . 2.373(3)
Y1 O5 1_454 2.445(3)
Y1 O2 4_565 2.497(3)
Cu1 O1 . 1.904(3)
Cu1 O4 . 1.910(3)
Cu1 O3 4_566 1.986(3)
Cu1 O6 4_565 1.999(3)
Cu1 O1 4_566 2.811(4)
Cu1 O4 4_565 2.817(4)
N1 O9 2_646 1.233(6)
N1 O8 . 1.256(6)
N1 O7 2_646 1.267(6)
N1 Te1 2_646 3.394(4)
O1 Y1 4_566 2.357(3)
O1 Cu1 4_565 2.811(4)
O1 Te1 4_566 3.679(3)
O1 Te2 4_565 3.811(3)
O1 Y1 1_556 3.881(4)
O2 Y1 4_566 2.497(3)
O2 Te2 4_465 2.798(3)
O2 Cu1 4_565 3.571(3)
O3 Cu1 4_565 1.986(3)
O3 Te2 4_565 2.681(3)
O4 Y1 1_656 2.359(3)
O4 Cu1 4_566 2.817(4)
O4 Te2 4_565 3.661(3)
O4 Te1 4_566 3.801(3)
O4 Y1 4_666 3.847(4)
O5 Y1 4_667 2.290(3)
O5 Y1 1_656 2.445(3)
O5 Te1 4_666 2.837(3)
O5 Cu1 4_566 3.543(3)
O6 Cu1 4_566 1.999(3)
O6 Te1 4_566 2.657(3)
O6 Y1 4_667 3.801(3)
O7 N1 2_656 1.267(6)
O7 Te2 4_465 3.798(5)
O8 Te1 4_666 3.653(5)
O8 Y1 4_667 3.787(4)
O9 N1 2_656 1.233(6)
O9 Te2 2_656 3.350(4)
O9 Te2 4_565 4.153(4)
OW1 Te2 4_465 3.442(4)
OW1 Cu1 4_465 3.508(4)
OW1 Te2 4_464 3.628(4)
OW1 Cu1 1_454 3.632(4)
OW1 H11 . 0.89(3)
OW1 H12 . 0.89(3)
OW2 Te1 1_554 3.447(4)
OW2 Cu1 1_554 3.574(4)
OW2 Cu1 4_565 3.639(4)
OW2 H21 . 0.89(3)
OW2 H22 . 0.89(3)
OW3 Te1 3_566 4.018(5)
OW3 Te2 4_465 4.148(5)
OW3 H31 . 0.90(3)
OW3 H32 . 0.89(3)

loop_
_geom_hbond_atom_site_label_D
_geom_hbond_atom_site_label_H
_geom_hbond_atom_site_label_A
_geom_hbond_site_symmetry_A
_geom_hbond_distance_DH
_geom_hbond_distance_HA
_geom_hbond_distance_DA
_geom_hbond_angle_DHA
OW1 H11 OW3 . 0.89(3) 1.96(3) 2.854(6) 174(7)
OW1 H12 O6 4_464 0.89(3) 1.88(4) 2.729(5) 157(7)
OW2 H21 O8 4_464 0.89(3) 2.41(6) 3.074(5) 132(6)
OW2 H21 OW3 3_565 0.89(3) 2.22(5) 2.949(6) 139(6)
OW2 H22 O3 . 0.89(3) 1.95(5) 2.745(5) 149(7)
OW3 H31 O7 . 0.90(3) 1.97(4) 2.834(7) 162(9)
OW3 H31 O8 2_656 0.90(3) 2.53(8) 3.141(7) 126(7)
OW3 H32 O9 1_455 0.89(3) 2.49(4) 3.360(7) 166(9)
OW3 H32 O9 3_566 0.89(3) 2.64(9) 3.253(8) 127(8)

_cod_database_fobs_code 2241771
